data_2312551
loop_
_publ_author_name
'Asmaey, Mostafa A.'
'Kalofolias, Dimitris A.'
'Charavgi, Maria Despoina'
'Abdel-Rahim, Ismail R'
'Chrysina, Evangelia D.'
'Abatis, Dennis'

_publ_section_title
;
 Crystal structure of the cytotoxic macrocyclic trichothecene Isororidin
 A.
;
_journal_coeditor_code UX3006
_journal_issue 8
_journal_name_full 'Acta crystallographica. Section C, Structural chemistry'
_journal_paper_doi 10.1107/S2053229624006144
_journal_volume 80
_journal_year 2024
_chemical_absolute_configuration ad
_chemical_compound_source 'Myrothesium verrucaria'
_chemical_formula_moiety 'C29 H40 O9'
_chemical_formula_sum 'C29 H40 O9'
_chemical_formula_weight 532.61
_chemical_name_systematic 'Isororidin A'
_space_group_crystal_system orthorhombic
_space_group_IT_number 19
_space_group_name_Hall 'P 2ac 2ab'
_space_group_name_H-M_alt 'P 21 21 21'
_atom_sites_solution_hydrogens geom
_audit_creation_method SHELXL-2018/3
_cell_angle_alpha 90
_cell_angle_beta 90
_cell_angle_gamma 90
_cell_formula_units_Z 4
_cell_length_a 9.302(3)
_cell_length_b 15.412(6)
_cell_length_c 20.191(8)
_cell_measurement_reflns_used 3458
_cell_measurement_temperature 293(2)
_cell_measurement_theta_max 72.7090
_cell_measurement_theta_min 4.3340
_cell_volume 2894.6(19)
_computing_cell_refinement 'CrysAlisPro 1.171.40.67a (Rigaku OD, 2019)'
_computing_data_collection 'CrysAlisPro 1.171.40.67a (Rigaku OD, 2019)'
_computing_data_reduction 'CrysAlisPro 1.171.40.67a (Rigaku OD, 2019)'
_computing_structure_refinement 'SHELXL-2018/3 (Sheldrick, 2018)'
_computing_structure_solution 'SHELXT         (Sheldrick, 2018)'
_diffrn_ambient_temperature 293(2)
_diffrn_measured_fraction_theta_full 0.997
_diffrn_measured_fraction_theta_max 0.937
_diffrn_measurement_device_type 'SuperNova (Cu) X-ray Source'
_diffrn_radiation_type CuK\a
_diffrn_radiation_wavelength 1.54180
_diffrn_reflns_av_R_equivalents 0.0732
_diffrn_reflns_av_unetI/netI 0.0666
_diffrn_reflns_limit_h_max 11
_diffrn_reflns_limit_h_min -6
_diffrn_reflns_limit_k_max 18
_diffrn_reflns_limit_k_min -16
_diffrn_reflns_limit_l_max 24
_diffrn_reflns_limit_l_min -24
_diffrn_reflns_number 6984
_diffrn_reflns_theta_full 67.70
_diffrn_reflns_theta_max 72.857
_diffrn_reflns_theta_min 3.608
_diffrn_source 'micro-focus sealed X-ray tube'
_exptl_absorpt_coefficient_mu 0.742
_exptl_absorpt_correction_T_max 0.878
_exptl_absorpt_correction_T_min 0.775
_exptl_absorpt_correction_type analytical
_exptl_absorpt_process_details
;
CrysAlisPro 1.171.40.67a (Rigaku Oxford Diffraction, 2019)
Analytical numeric absorption correction using a multifaceted crystal
			model based on expressions derived by R.C. Clark & J.S. Reid.
(Clark, R. C. & Reid, J. S. (1995). Acta Cryst. A51, 887-897)
Empirical absorption correction using spherical harmonics,
 implemented in SCALE3 ABSPACK scaling algorithm.
;
_exptl_crystal_colour colourless
_exptl_crystal_density_diffrn 1.222
_exptl_crystal_description block
_exptl_crystal_F_000 1144
_exptl_crystal_size_max 0.470
_exptl_crystal_size_mid 0.465
_exptl_crystal_size_min 0.243
_refine_diff_density_max 0.338
_refine_diff_density_min -0.338
_refine_ls_abs_structure_details
;
 Classical Flack method preferred over Parsons because s.u. lower.
;
_refine_ls_abs_structure_Flack 0.4(4)
_refine_ls_extinction_method none
_refine_ls_goodness_of_fit_ref 1.048
_refine_ls_hydrogen_treatment constr
_refine_ls_matrix_type full
_refine_ls_number_parameters 349
_refine_ls_number_reflns 5037
_refine_ls_number_restraints 0
_refine_ls_restrained_S_all 1.048
_refine_ls_R_factor_all 0.0929
_refine_ls_R_factor_gt 0.0856
_refine_ls_shift/su_max 0.000
_refine_ls_shift/su_mean 0.000
_refine_ls_structure_factor_coef Fsqd
_refine_ls_weighting_details 'w=1/[\s^2^(Fo^2^)+(0.2000P)^2^] where P=(Fo^2^+2Fc^2^)/3'
_refine_ls_weighting_scheme calc
_refine_ls_wR_factor_gt 0.2506
_refine_ls_wR_factor_ref 0.2653
_reflns_number_gt 4285
_reflns_number_total 5037
_reflns_threshold_expression 'I > 2\s(I)'
_cod_data_source_file ux3006.cif
_cod_data_source_block II
_cod_database_code 2312551
_shelx_space_group_comment
;
The symmetry employed for this shelxl refinement is uniquely defined
by the following loop, which should always be used as a source of
symmetry information in preference to the above space-group names.
They are only intended as comments.
;

loop_
_space_group_symop_operation_xyz
'x, y, z'
'-x+1/2, -y, z+1/2'
'-x, y+1/2, -z+1/2'
'x+1/2, -y+1/2, -z'

loop_
_atom_site_type_symbol
_atom_site_label
_atom_site_fract_x
_atom_site_fract_y
_atom_site_fract_z
_atom_site_U_iso_or_equiv
_atom_site_adp_type
_atom_site_calc_flag
_atom_site_occupancy
_atom_site_disorder_assembly
_atom_site_disorder_group
O O1 0.1160(4) 0.2734(3) 0.4876(2) 0.0489(9) Uani d 1 . .
O O5 0.4444(4) 0.3442(2) 0.33576(19) 0.0459(8) Uani d 1 . .
O O9 0.6291(4) 0.4150(3) 0.3838(2) 0.0552(10) Uani d 1 . .
O O8 1.0280(6) 0.8042(3) 0.2920(3) 0.0711(13) Uani d 1 . .
H H40 0.996908 0.836900 0.263394 0.107 Uiso calc 1 . .
O O4 0.8192(5) 0.6918(3) 0.3550(2) 0.0588(11) Uani d 1 . .
O O6 0.6101(7) 0.4992(4) 0.6056(3) 0.0914(19) Uani d 1 . .
O O3 0.4451(4) 0.5178(2) 0.5267(2) 0.0470(8) Uani d 1 . .
O O7 0.6931(6) 0.6700(4) 0.5946(3) 0.0780(16) Uani d 1 . .
H H39 0.654210 0.670235 0.631038 0.117 Uiso calc 1 . .
O O2 0.1010(4) 0.3816(3) 0.3259(2) 0.0552(10) Uani d 1 . .
C C5 0.2667(5) 0.4062(3) 0.4991(2) 0.0374(10) Uani d 1 . .
C C10 0.2299(5) 0.3139(3) 0.5240(3) 0.0410(10) Uani d 1 . .
H H10 0.316100 0.277728 0.519881 0.049 Uiso calc 1 . .
C C9 0.1829(6) 0.3130(4) 0.5960(3) 0.0489(12) Uani d 1 . .
H H9 0.185959 0.260368 0.618428 0.059 Uiso calc 1 . .
C C8 0.1381(6) 0.3814(5) 0.6287(3) 0.0545(14) Uani d 1 . .
C C7 0.1345(7) 0.4703(5) 0.5984(3) 0.0614(16) Uani d 1 . .
H H7 0.212397 0.504623 0.616696 0.074 Uiso calc 1 . .
H H8 0.044767 0.498355 0.610164 0.074 Uiso calc 1 . .
C C6 0.1486(6) 0.4680(4) 0.5230(3) 0.0510(13) Uani d 1 . .
H H6 0.169475 0.526086 0.507177 0.061 Uiso calc 1 . .
H H5 0.057494 0.450213 0.504050 0.061 Uiso calc 1 . .
C C15 0.0923(9) 0.3768(6) 0.7001(4) 0.078(2) Uani d 1 . .
H H18 0.106251 0.318860 0.716334 0.117 Uiso calc 1 . .
H H19 -0.007506 0.392031 0.703596 0.117 Uiso calc 1 . .
H H20 0.148797 0.416494 0.725830 0.117 Uiso calc 1 . .
C C4 0.2781(5) 0.4043(3) 0.4206(3) 0.0370(9) Uani d 1 . .
C C3 0.3811(5) 0.3291(3) 0.4010(3) 0.0410(10) Uani d 1 . .
H H4 0.456412 0.321639 0.434432 0.049 Uiso calc 1 . .
C C2 0.2894(6) 0.2480(3) 0.3958(3) 0.0495(12) Uani d 1 . .
H H3 0.325979 0.203022 0.424943 0.059 Uiso calc 1 . .
H H2 0.289369 0.226140 0.350788 0.059 Uiso calc 1 . .
C C1 0.1377(5) 0.2748(4) 0.4166(3) 0.0464(12) Uani d 1 . .
H H1 0.064181 0.241008 0.393355 0.056 Uiso calc 1 . .
C C11 0.1364(5) 0.3678(4) 0.3957(3) 0.0440(11) Uani d 1 . .
C C12 0.0054(6) 0.4163(5) 0.3763(3) 0.0589(15) Uani d 1 . .
H H12 -0.086756 0.387974 0.382581 0.071 Uiso calc 1 . .
H H11 0.004807 0.478567 0.383133 0.071 Uiso calc 1 . .
C C13 0.3143(6) 0.4929(3) 0.3906(3) 0.0467(11) Uani d 1 . .
H H13 0.410265 0.509081 0.402971 0.070 Uiso calc 1 . .
H H14 0.247744 0.535526 0.406821 0.070 Uiso calc 1 . .
H H15 0.307528 0.489630 0.343241 0.070 Uiso calc 1 . .
C C26 0.5702(6) 0.3883(3) 0.3352(3) 0.0471(12) Uani d 1 . .
C C25 0.6222(7) 0.3981(4) 0.2658(3) 0.0539(13) Uani d 1 . .
H H31 0.598031 0.355482 0.235147 0.065 Uiso calc 1 . .
C C24 0.7018(6) 0.4650(4) 0.2455(3) 0.0556(13) Uani d 1 . .
H H30 0.734023 0.462248 0.201998 0.067 Uiso calc 1 . .
C C23 0.7443(6) 0.5408(4) 0.2820(3) 0.0512(12) Uani d 1 . .
H H29 0.727688 0.542171 0.327450 0.061 Uiso calc 1 . .
C C22 0.8056(6) 0.6081(4) 0.2540(3) 0.0523(12) Uani d 1 . .
H H28 0.828538 0.602330 0.209401 0.063 Uiso calc 1 . .
C C21 0.8430(7) 0.6929(4) 0.2853(3) 0.0523(13) Uani d 1 . .
H H27 0.782251 0.738141 0.265737 0.063 Uiso calc 1 . .
C C28 1.0009(7) 0.7169(4) 0.2733(3) 0.0571(14) Uani d 1 . .
H H35 1.022230 0.710209 0.226072 0.068 Uiso calc 1 . .
C C29 1.1011(7) 0.6590(5) 0.3124(4) 0.0708(19) Uani d 1 . .
H H36 1.197581 0.680668 0.308900 0.106 Uiso calc 1 . .
H H38 1.096988 0.601105 0.295030 0.106 Uiso calc 1 . .
H H37 1.072340 0.658622 0.358053 0.106 Uiso calc 1 . .
C C20 0.6981(9) 0.7363(5) 0.3781(4) 0.077(2) Uani d 1 . .
H H26 0.612231 0.712286 0.357938 0.092 Uiso calc 1 . .
H H25 0.704638 0.796976 0.365662 0.092 Uiso calc 1 . .
C C19 0.6872(9) 0.7289(4) 0.4530(4) 0.073(2) Uani d 1 . .
H H24 0.773092 0.753899 0.472527 0.088 Uiso calc 1 . .
H H23 0.605803 0.763021 0.467929 0.088 Uiso calc 1 . .
C C18 0.6703(6) 0.6377(4) 0.4784(3) 0.0517(13) Uani d 1 . .
H H22 0.606637 0.606921 0.447720 0.062 Uiso calc 1 . .
C C17 0.5983(6) 0.6359(4) 0.5475(3) 0.0520(13) Uani d 1 . .
H H21 0.511966 0.672257 0.546192 0.062 Uiso calc 1 . .
C C16 0.5547(7) 0.5449(4) 0.5645(3) 0.0527(13) Uani d 1 . .
C C14 0.4109(5) 0.4275(3) 0.5324(3) 0.0414(10) Uani d 1 . .
H H16 0.406303 0.411712 0.578824 0.050 Uiso calc 1 . .
H H17 0.486538 0.393422 0.511897 0.050 Uiso calc 1 . .
C C27 0.8125(8) 0.5867(6) 0.4818(4) 0.078(2) Uani d 1 . .
H H34 0.873613 0.611882 0.514942 0.117 Uiso calc 1 . .
H H33 0.859594 0.589071 0.439554 0.117 Uiso calc 1 . .
H H32 0.792810 0.527350 0.493052 0.117 Uiso calc 1 . .

loop_
_atom_site_aniso_label
_atom_site_aniso_U_11
_atom_site_aniso_U_22
_atom_site_aniso_U_33
_atom_site_aniso_U_12
_atom_site_aniso_U_13
_atom_site_aniso_U_23
O1 0.0333(16) 0.073(2) 0.040(2) -0.0189(16) 0.0039(17) -0.0017(17)
O5 0.0357(16) 0.0644(17) 0.0375(19) -0.0007(16) 0.0033(16) 0.0029(16)
O9 0.0357(17) 0.081(2) 0.049(2) -0.0155(18) -0.0011(19) 0.0094(19)
O8 0.080(3) 0.070(2) 0.063(3) -0.017(2) -0.023(3) 0.018(2)
O4 0.052(2) 0.084(2) 0.041(2) 0.014(2) 0.0078(19) 0.0072(19)
O6 0.094(4) 0.101(4) 0.079(4) -0.041(3) -0.053(4) 0.024(3)
O3 0.0348(15) 0.0587(17) 0.048(2) -0.0084(15) -0.0088(18) -0.0012(16)
O7 0.070(3) 0.106(3) 0.058(3) -0.044(3) 0.018(3) -0.033(3)
O2 0.0410(19) 0.087(2) 0.038(2) -0.0024(18) -0.0140(18) 0.0003(19)
C5 0.0241(18) 0.055(2) 0.033(2) 0.0005(18) -0.005(2) -0.0008(18)
C10 0.030(2) 0.057(2) 0.036(3) -0.0048(19) 0.003(2) 0.002(2)
C9 0.036(2) 0.075(3) 0.036(3) -0.011(2) 0.000(2) 0.007(2)
C8 0.033(2) 0.089(4) 0.041(3) -0.003(3) 0.005(2) 0.000(3)
C7 0.049(3) 0.084(4) 0.050(3) 0.015(3) 0.004(3) -0.016(3)
C6 0.036(2) 0.073(3) 0.044(3) 0.007(2) -0.002(3) -0.006(2)
C15 0.073(4) 0.119(6) 0.042(3) -0.005(4) 0.012(4) -0.005(4)
C4 0.0248(18) 0.053(2) 0.033(2) -0.0032(17) -0.005(2) 0.0018(19)
C3 0.030(2) 0.060(2) 0.033(2) -0.0010(19) 0.004(2) 0.0060(19)
C2 0.046(3) 0.056(2) 0.047(3) -0.005(2) 0.010(3) -0.002(2)
C1 0.031(2) 0.069(3) 0.040(3) -0.018(2) 0.002(2) -0.004(2)
C11 0.028(2) 0.071(3) 0.033(2) -0.005(2) -0.007(2) -0.003(2)
C12 0.031(2) 0.093(4) 0.052(3) 0.012(3) -0.014(3) -0.004(3)
C13 0.039(2) 0.056(2) 0.046(3) 0.000(2) -0.007(2) 0.006(2)
C26 0.035(2) 0.057(2) 0.049(3) 0.001(2) 0.009(3) 0.003(2)
C25 0.052(3) 0.066(2) 0.044(3) -0.005(2) 0.014(3) 0.000(2)
C24 0.051(3) 0.073(3) 0.042(3) 0.000(3) 0.010(3) 0.005(3)
C23 0.041(3) 0.069(3) 0.043(3) -0.002(2) 0.004(3) 0.009(2)
C22 0.046(3) 0.071(3) 0.040(3) -0.004(2) 0.000(3) 0.010(2)
C21 0.050(3) 0.068(3) 0.039(3) 0.002(3) 0.002(3) 0.010(2)
C28 0.060(3) 0.068(3) 0.044(3) -0.014(3) 0.007(3) 0.010(2)
C29 0.051(3) 0.080(4) 0.081(5) 0.004(3) 0.005(4) 0.008(4)
C20 0.073(5) 0.080(4) 0.078(5) 0.015(4) 0.025(4) 0.017(4)
C19 0.074(4) 0.067(3) 0.078(5) -0.003(3) 0.038(4) -0.009(3)
C18 0.041(3) 0.065(3) 0.049(3) -0.002(2) 0.010(3) -0.006(2)
C17 0.043(3) 0.064(3) 0.049(3) -0.013(2) 0.009(3) -0.012(2)
C16 0.047(3) 0.072(3) 0.039(3) -0.016(3) -0.006(3) -0.004(2)
C14 0.028(2) 0.056(2) 0.040(3) 0.0003(18) -0.008(2) 0.002(2)
C27 0.060(4) 0.113(5) 0.060(4) 0.028(4) 0.016(4) 0.009(4)

loop_
_atom_type_symbol
_atom_type_description
_atom_type_scat_dispersion_real
_atom_type_scat_dispersion_imag
_atom_type_scat_source
C C 0.0181 0.0091 'International Tables Vol C Tables 4.2.6.8 and 6.1.1.4'
H H 0.0000 0.0000 'International Tables Vol C Tables 4.2.6.8 and 6.1.1.4'
O O 0.0492 0.0322 'International Tables Vol C Tables 4.2.6.8 and 6.1.1.4'

loop_
_geom_angle_atom_site_label_1
_geom_angle_atom_site_label_2
_geom_angle_atom_site_label_3
_geom_angle_site_symmetry_1
_geom_angle_site_symmetry_3
_geom_angle
_geom_angle_publ_flag
C10 O1 C1 . . 113.5(3) ?
C26 O5 C3 . . 115.8(4) ?
C28 O8 H40 . . 109.5 ?
C20 O4 C21 . . 116.7(5) ?
C16 O3 C14 . . 115.2(4) ?
C17 O7 H39 . . 109.5 ?
C12 O2 C11 . . 61.1(3) ?
C6 C5 C14 . . 110.8(4) ?
C6 C5 C10 . . 108.0(4) ?
C14 C5 C10 . . 104.3(4) ?
C6 C5 C4 . . 112.0(4) ?
C14 C5 C4 . . 112.5(4) ?
C10 C5 C4 . . 108.8(4) ?
O1 C10 C9 . . 106.0(4) ?
O1 C10 C5 . . 113.4(4) ?
C9 C10 C5 . . 112.6(4) ?
O1 C10 H10 . . 108.3 ?
C9 C10 H10 . . 108.3 ?
C5 C10 H10 . . 108.3 ?
C8 C9 C10 . . 124.5(5) ?
C8 C9 H9 . . 117.7 ?
C10 C9 H9 . . 117.7 ?
C9 C8 C7 . . 122.4(5) ?
C9 C8 C15 . . 122.3(7) ?
C7 C8 C15 . . 115.3(6) ?
C8 C7 C6 . . 112.6(5) ?
C8 C7 H7 . . 109.1 ?
C6 C7 H7 . . 109.1 ?
C8 C7 H8 . . 109.1 ?
C6 C7 H8 . . 109.1 ?
H7 C7 H8 . . 107.8 ?
C7 C6 C5 . . 113.0(5) ?
C7 C6 H6 . . 109.0 ?
C5 C6 H6 . . 109.0 ?
C7 C6 H5 . . 109.0 ?
C5 C6 H5 . . 109.0 ?
H6 C6 H5 . . 107.8 ?
C8 C15 H18 . . 109.5 ?
C8 C15 H19 . . 109.5 ?
H18 C15 H19 . . 109.5 ?
C8 C15 H20 . . 109.5 ?
H18 C15 H20 . . 109.5 ?
H19 C15 H20 . . 109.5 ?
C11 C4 C13 . . 112.9(4) ?
C11 C4 C3 . . 100.0(4) ?
C13 C4 C3 . . 115.3(4) ?
C11 C4 C5 . . 106.3(4) ?
C13 C4 C5 . . 113.2(4) ?
C3 C4 C5 . . 108.0(4) ?
O5 C3 C2 . . 107.2(4) ?
O5 C3 C4 . . 111.1(4) ?
C2 C3 C4 . . 106.6(4) ?
O5 C3 H4 . . 110.6 ?
C2 C3 H4 . . 110.6 ?
C4 C3 H4 . . 110.6 ?
C3 C2 C1 . . 106.1(4) ?
C3 C2 H3 . . 110.5 ?
C1 C2 H3 . . 110.5 ?
C3 C2 H2 . . 110.5 ?
C1 C2 H2 . . 110.5 ?
H3 C2 H2 . . 108.7 ?
O1 C1 C11 . . 107.1(4) ?
O1 C1 C2 . . 113.3(5) ?
C11 C1 C2 . . 100.9(4) ?
O1 C1 H1 . . 111.6 ?
C11 C1 H1 . . 111.6 ?
C2 C1 H1 . . 111.6 ?
O2 C11 C12 . . 59.2(4) ?
O2 C11 C1 . . 114.5(4) ?
C12 C11 C1 . . 124.4(5) ?
O2 C11 C4 . . 117.5(4) ?
C12 C11 C4 . . 127.9(5) ?
C1 C11 C4 . . 104.7(4) ?
O2 C12 C11 . . 59.8(3) ?
O2 C12 H12 . . 117.8 ?
C11 C12 H12 . . 117.8 ?
O2 C12 H11 . . 117.8 ?
C11 C12 H11 . . 117.8 ?
H12 C12 H11 . . 114.9 ?
C4 C13 H13 . . 109.5 ?
C4 C13 H14 . . 109.5 ?
H13 C13 H14 . . 109.5 ?
C4 C13 H15 . . 109.5 ?
H13 C13 H15 . . 109.5 ?
H14 C13 H15 . . 109.5 ?
O9 C26 O5 . . 124.2(5) ?
O9 C26 C25 . . 126.0(5) ?
O5 C26 C25 . . 109.8(5) ?
C24 C25 C26 . . 123.1(6) ?
C24 C25 H31 . . 118.4 ?
C26 C25 H31 . . 118.4 ?
C25 C24 C23 . . 128.6(6) ?
C25 C24 H30 . . 115.7 ?
C23 C24 H30 . . 115.7 ?
C22 C23 C24 . . 122.8(6) ?
C22 C23 H29 . . 118.6 ?
C24 C23 H29 . . 118.6 ?
C23 C22 C21 . . 127.7(6) ?
C23 C22 H28 . . 116.2 ?
C21 C22 H28 . . 116.2 ?
O4 C21 C22 . . 111.8(5) ?
O4 C21 C28 . . 107.9(5) ?
C22 C21 C28 . . 111.5(5) ?
O4 C21 H27 . . 108.5 ?
C22 C21 H27 . . 108.5 ?
C28 C21 H27 . . 108.5 ?
O8 C28 C29 . . 108.1(6) ?
O8 C28 C21 . . 110.8(6) ?
C29 C28 C21 . . 111.5(5) ?
O8 C28 H35 . . 108.8 ?
C29 C28 H35 . . 108.8 ?
C21 C28 H35 . . 108.8 ?
C28 C29 H36 . . 109.5 ?
C28 C29 H38 . . 109.5 ?
H36 C29 H38 . . 109.5 ?
C28 C29 H37 . . 109.5 ?
H36 C29 H37 . . 109.5 ?
H38 C29 H37 . . 109.5 ?
O4 C20 C19 . . 110.4(7) ?
O4 C20 H26 . . 109.6 ?
C19 C20 H26 . . 109.6 ?
O4 C20 H25 . . 109.6 ?
C19 C20 H25 . . 109.6 ?
H26 C20 H25 . . 108.1 ?
C18 C19 C20 . . 114.6(6) ?
C18 C19 H24 . . 108.6 ?
C20 C19 H24 . . 108.6 ?
C18 C19 H23 . . 108.6 ?
C20 C19 H23 . . 108.6 ?
H24 C19 H23 . . 107.6 ?
C19 C18 C27 . . 113.7(6) ?
C19 C18 C17 . . 111.7(5) ?
C27 C18 C17 . . 108.8(5) ?
C19 C18 H22 . . 107.5 ?
C27 C18 H22 . . 107.5 ?
C17 C18 H22 . . 107.5 ?
O7 C17 C16 . . 111.5(6) ?
O7 C17 C18 . . 109.4(5) ?
C16 C17 C18 . . 109.9(5) ?
O7 C17 H21 . . 108.7 ?
C16 C17 H21 . . 108.7 ?
C18 C17 H21 . . 108.7 ?
O6 C16 O3 . . 122.4(6) ?
O6 C16 C17 . . 126.1(5) ?
O3 C16 C17 . . 111.5(5) ?
O3 C14 C5 . . 111.5(4) ?
O3 C14 H16 . . 109.3 ?
C5 C14 H16 . . 109.3 ?
O3 C14 H17 . . 109.3 ?
C5 C14 H17 . . 109.3 ?
H16 C14 H17 . . 108.0 ?
C18 C27 H34 . . 109.5 ?
C18 C27 H33 . . 109.5 ?
H34 C27 H33 . . 109.5 ?
C18 C27 H32 . . 109.5 ?
H34 C27 H32 . . 109.5 ?
H33 C27 H32 . . 109.5 ?

loop_
_geom_bond_atom_site_label_1
_geom_bond_atom_site_label_2
_geom_bond_site_symmetry_2
_geom_bond_distance
_geom_bond_publ_flag
O1 C10 . 1.433(6) ?
O1 C1 . 1.447(7) ?
O5 C26 . 1.354(7) ?
O5 C3 . 1.461(6) ?
O9 C26 . 1.196(7) ?
O8 C28 . 1.420(7) ?
O8 H40 . 0.8200 ?
O4 C20 . 1.400(9) ?
O4 C21 . 1.424(7) ?
O6 C16 . 1.205(8) ?
O3 C16 . 1.341(7) ?
O3 C14 . 1.432(6) ?
O7 C17 . 1.399(8) ?
O7 H39 . 0.8200 ?
O2 C12 . 1.454(8) ?
O2 C11 . 1.463(6) ?
C5 C6 . 1.533(7) ?
C5 C14 . 1.536(6) ?
C5 C10 . 1.549(7) ?
C5 C4 . 1.587(7) ?
C10 C9 . 1.517(7) ?
C10 H10 . 0.9800 ?
C9 C8 . 1.312(9) ?
C9 H9 . 0.9300 ?
C8 C7 . 1.500(10) ?
C8 C15 . 1.504(9) ?
C7 C6 . 1.528(9) ?
C7 H7 . 0.9700 ?
C7 H8 . 0.9700 ?
C6 H6 . 0.9700 ?
C6 H5 . 0.9700 ?
C15 H18 . 0.9600 ?
C15 H19 . 0.9600 ?
C15 H20 . 0.9600 ?
C4 C11 . 1.519(6) ?
C4 C13 . 1.531(6) ?
C4 C3 . 1.556(7) ?
C3 C2 . 1.517(7) ?
C3 H4 . 0.9800 ?
C2 C1 . 1.529(7) ?
C2 H3 . 0.9700 ?
C2 H2 . 0.9700 ?
C1 C11 . 1.494(8) ?
C1 H1 . 0.9800 ?
C11 C12 . 1.482(7) ?
C12 H12 . 0.9700 ?
C12 H11 . 0.9700 ?
C13 H13 . 0.9600 ?
C13 H14 . 0.9600 ?
C13 H15 . 0.9600 ?
C26 C25 . 1.490(8) ?
C25 C24 . 1.334(9) ?
C25 H31 . 0.9300 ?
C24 C23 . 1.436(9) ?
C24 H30 . 0.9300 ?
C23 C22 . 1.313(8) ?
C23 H29 . 0.9300 ?
C22 C21 . 1.493(9) ?
C22 H28 . 0.9300 ?
C21 C28 . 1.534(9) ?
C21 H27 . 0.9800 ?
C28 C29 . 1.511(10) ?
C28 H35 . 0.9800 ?
C29 H36 . 0.9600 ?
C29 H38 . 0.9600 ?
C29 H37 . 0.9600 ?
C20 C19 . 1.520(11) ?
C20 H26 . 0.9700 ?
C20 H25 . 0.9700 ?
C19 C18 . 1.504(9) ?
C19 H24 . 0.9700 ?
C19 H23 . 0.9700 ?
C18 C27 . 1.540(9) ?
C18 C17 . 1.547(9) ?
C18 H22 . 0.9800 ?
C17 C16 . 1.499(8) ?
C17 H21 . 0.9800 ?
C14 H16 . 0.9700 ?
C14 H17 . 0.9700 ?
C27 H34 . 0.9600 ?
C27 H33 . 0.9600 ?
C27 H32 . 0.9600 ?

loop_
_geom_hbond_atom_site_label_D
_geom_hbond_atom_site_label_H
_geom_hbond_atom_site_label_A
_geom_hbond_site_symmetry_A
_geom_hbond_distance_DH
_geom_hbond_distance_HA
_geom_hbond_distance_DA
_geom_hbond_angle_DHA
_geom_hbond_publ_flag
O8 H40 O2 3_655 0.82 2.13 2.921(6) 160.9 yes
O7 H39 O8 4_466 0.82 1.99 2.785(7) 164.4 yes

loop_
_geom_torsion_atom_site_label_1
_geom_torsion_atom_site_label_2
_geom_torsion_atom_site_label_3
_geom_torsion_atom_site_label_4
_geom_torsion_site_symmetry_1
_geom_torsion_site_symmetry_2
_geom_torsion_site_symmetry_3
_geom_torsion_site_symmetry_4
_geom_torsion
_geom_torsion_publ_flag
C1 O1 C10 C9 . . . . 175.3(4) ?
C1 O1 C10 C5 . . . . 51.3(6) ?
C6 C5 C10 O1 . . . . 75.4(5) ?
C14 C5 C10 O1 . . . . -166.6(4) ?
C4 C5 C10 O1 . . . . -46.4(5) ?
C6 C5 C10 C9 . . . . -44.8(5) ?
C14 C5 C10 C9 . . . . 73.1(5) ?
C4 C5 C10 C9 . . . . -166.6(4) ?
O1 C10 C9 C8 . . . . -106.0(6) ?
C5 C10 C9 C8 . . . . 18.4(7) ?
C10 C9 C8 C7 . . . . -2.6(9) ?
C10 C9 C8 C15 . . . . 179.8(6) ?
C9 C8 C7 C6 . . . . 15.4(8) ?
C15 C8 C7 C6 . . . . -166.9(5) ?
C8 C7 C6 C5 . . . . -44.7(7) ?
C14 C5 C6 C7 . . . . -54.1(6) ?
C10 C5 C6 C7 . . . . 59.5(6) ?
C4 C5 C6 C7 . . . . 179.4(5) ?
C6 C5 C4 C11 . . . . -63.9(5) ?
C14 C5 C4 C11 . . . . 170.5(4) ?
C10 C5 C4 C11 . . . . 55.5(5) ?
C6 C5 C4 C13 . . . . 60.6(5) ?
C14 C5 C4 C13 . . . . -65.0(5) ?
C10 C5 C4 C13 . . . . 180.0(4) ?
C6 C5 C4 C3 . . . . -170.5(4) ?
C14 C5 C4 C3 . . . . 64.0(5) ?
C10 C5 C4 C3 . . . . -51.1(5) ?
C26 O5 C3 C2 . . . . -153.7(4) ?
C26 O5 C3 C4 . . . . 90.3(5) ?
C11 C4 C3 O5 . . . . 92.9(5) ?
C13 C4 C3 O5 . . . . -28.5(6) ?
C5 C4 C3 O5 . . . . -156.2(4) ?
C11 C4 C3 C2 . . . . -23.6(5) ?
C13 C4 C3 C2 . . . . -145.0(5) ?
C5 C4 C3 C2 . . . . 87.3(5) ?
O5 C3 C2 C1 . . . . -122.6(5) ?
C4 C3 C2 C1 . . . . -3.5(6) ?
C10 O1 C1 C11 . . . . -64.0(5) ?
C10 O1 C1 C2 . . . . 46.4(6) ?
C3 C2 C1 O1 . . . . -84.4(5) ?
C3 C2 C1 C11 . . . . 29.8(6) ?
C12 O2 C11 C1 . . . . 116.8(6) ?
C12 O2 C11 C4 . . . . -119.7(6) ?
O1 C1 C11 O2 . . . . -157.3(4) ?
C2 C1 C11 O2 . . . . 83.9(5) ?
O1 C1 C11 C12 . . . . -89.1(6) ?
C2 C1 C11 C12 . . . . 152.1(6) ?
O1 C1 C11 C4 . . . . 72.6(5) ?
C2 C1 C11 C4 . . . . -46.2(5) ?
C13 C4 C11 O2 . . . . 38.3(6) ?
C3 C4 C11 O2 . . . . -84.8(5) ?
C5 C4 C11 O2 . . . . 162.9(4) ?
C13 C4 C11 C12 . . . . -32.7(8) ?
C3 C4 C11 C12 . . . . -155.8(6) ?
C5 C4 C11 C12 . . . . 92.0(6) ?
C13 C4 C11 C1 . . . . 166.6(4) ?
C3 C4 C11 C1 . . . . 43.5(5) ?
C5 C4 C11 C1 . . . . -68.8(5) ?
C1 C11 C12 O2 . . . . -100.1(6) ?
C4 C11 C12 O2 . . . . 102.5(6) ?
C3 O5 C26 O9 . . . . -0.5(7) ?
C3 O5 C26 C25 . . . . 179.5(4) ?
O9 C26 C25 C24 . . . . -29.4(9) ?
O5 C26 C25 C24 . . . . 150.5(6) ?
C26 C25 C24 C23 . . . . -4.5(10) ?
C25 C24 C23 C22 . . . . -170.0(7) ?
C24 C23 C22 C21 . . . . 174.3(6) ?
C20 O4 C21 C22 . . . . -105.1(6) ?
C20 O4 C21 C28 . . . . 131.9(6) ?
C23 C22 C21 O4 . . . . 6.8(9) ?
C23 C22 C21 C28 . . . . 127.7(6) ?
O4 C21 C28 O8 . . . . -68.0(6) ?
C22 C21 C28 O8 . . . . 168.8(5) ?
O4 C21 C28 C29 . . . . 52.4(7) ?
C22 C21 C28 C29 . . . . -70.7(7) ?
C21 O4 C20 C19 . . . . 179.8(6) ?
O4 C20 C19 C18 . . . . -61.6(9) ?
C20 C19 C18 C27 . . . . 80.2(9) ?
C20 C19 C18 C17 . . . . -156.2(6) ?
C19 C18 C17 O7 . . . . -69.4(8) ?
C27 C18 C17 O7 . . . . 57.0(7) ?
C19 C18 C17 C16 . . . . 167.9(6) ?
C27 C18 C17 C16 . . . . -65.8(7) ?
C14 O3 C16 O6 . . . . -7.9(9) ?
C14 O3 C16 C17 . . . . 170.8(5) ?
O7 C17 C16 O6 . . . . -12.6(9) ?
C18 C17 C16 O6 . . . . 109.0(8) ?
O7 C17 C16 O3 . . . . 168.7(5) ?
C18 C17 C16 O3 . . . . -69.7(6) ?
C16 O3 C14 C5 . . . . 168.2(4) ?
C6 C5 C14 O3 . . . . -50.8(6) ?
C10 C5 C14 O3 . . . . -166.8(4) ?
C4 C5 C14 O3 . . . . 75.4(5) ?
